data_4341022
loop_
_publ_author_name
'Ward, Matthew D.'
'Chan, Ian Y.'
'Leb\`egue, S\'ebastien'
'Ibers, James A.'

_publ_section_title
;
 The synthesis and characterization of four new uranium(IV)
 chlorophosphates: UCl&#x2084;(POCl&#x2083;),
 [U&#x2082;Cl&#x2089;][PCl&#x2084;], UCl&#x2083;(PO&#x2082;Cl&#x2082;),
 and U&#x2082;Cl&#x2088;(POCl&#x2083;).
;
_journal_issue 18
_journal_name_full 'Inorganic chemistry'
_journal_page_first 9969
_journal_page_last 9975
_journal_paper_doi 10.1021/ic501781h
_journal_volume 53
_journal_year 2014
_chemical_formula_moiety 'Cl11 O P U2'
_chemical_formula_sum 'Cl11 O P U2'
_chemical_formula_weight 912.98
_space_group_crystal_system orthorhombic
_space_group_IT_number 62
_space_group_name_Hall '-P 2ac 2n'
_space_group_name_H-M_alt 'P n m a'
_symmetry_space_group_name_Hall '-P 2ac 2n'
_symmetry_space_group_name_H-M 'P n m a'
_audit_creation_method SHELXL-2013
_cell_angle_alpha 90
_cell_angle_beta 90
_cell_angle_gamma 90
_cell_formula_units_Z 4
_cell_length_a 8.4402(2)
_cell_length_b 8.3987(2)
_cell_length_c 23.0134(6)
_cell_measurement_reflns_used 6086
_cell_measurement_temperature 293(2)
_cell_measurement_theta_max 36.33
_cell_measurement_theta_min 2.58
_cell_volume 1631.34(7)
_computing_cell_refinement 'Bruker SAINT'
_computing_data_collection 'Bruker APEX2'
_computing_data_reduction 'Bruker SAINT'
_computing_molecular_graphics 'Crystalmaker (Palmer, 2009)'
_computing_publication_material 'SHELXL-2013 (Sheldrick, 2013)'
_computing_structure_refinement 'SHELXL-2013 (Sheldrick, 2013)'
_computing_structure_solution 'SHELXS-2013 (Sheldrick, 2013)'
_diffrn_ambient_temperature 293(2)
_diffrn_measured_fraction_theta_full 0.997
_diffrn_measured_fraction_theta_max 0.996
_diffrn_measurement_device_type 'Bruker APEX-II CCD'
_diffrn_measurement_method '\f and \w scans'
_diffrn_radiation_type MoK\a
_diffrn_radiation_wavelength 0.71073
_diffrn_reflns_av_R_equivalents 0.0934
_diffrn_reflns_av_unetI/netI 0.0497
_diffrn_reflns_Laue_measured_fraction_full 0.997
_diffrn_reflns_Laue_measured_fraction_max 0.996
_diffrn_reflns_limit_h_max 13
_diffrn_reflns_limit_h_min -14
_diffrn_reflns_limit_k_max 12
_diffrn_reflns_limit_k_min -14
_diffrn_reflns_limit_l_max 38
_diffrn_reflns_limit_l_min -38
_diffrn_reflns_number 38838
_diffrn_reflns_point_group_measured_fraction_full 0.997
_diffrn_reflns_point_group_measured_fraction_max 0.996
_diffrn_reflns_theta_full 25.242
_diffrn_reflns_theta_max 36.507
_diffrn_reflns_theta_min 2.570
_exptl_absorpt_coefficient_mu 21.700
_exptl_absorpt_correction_T_max 0.5786
_exptl_absorpt_correction_T_min 0.3037
_exptl_absorpt_correction_type numerical
_exptl_absorpt_process_details 'face indexed, SADABS (Sheldrick, 2008b)'
_exptl_crystal_colour Yellow
_exptl_crystal_density_diffrn 3.717
_exptl_crystal_description Plate
_exptl_crystal_F_000 1576
_exptl_crystal_size_max 0.087
_exptl_crystal_size_mid 0.048
_exptl_crystal_size_min 0.042
_refine_diff_density_max 5.267
_refine_diff_density_min -1.739
_refine_diff_density_rms 0.656
_refine_ls_extinction_coef 0.00239(13)
_refine_ls_extinction_expression Fc^*^=kFc[1+0.001xFc^2^\l^3^/sin(2\q)]^-1/4^
_refine_ls_extinction_method SHELXL
_refine_ls_goodness_of_fit_ref 1.691
_refine_ls_hydrogen_treatment undef
_refine_ls_matrix_type full
_refine_ls_number_parameters 83
_refine_ls_number_reflns 4202
_refine_ls_number_restraints 0
_refine_ls_restrained_S_all 1.691
_refine_ls_R_factor_all 0.0631
_refine_ls_R_factor_gt 0.0416
_refine_ls_shift/su_max 0.046
_refine_ls_shift/su_mean 0.003
_refine_ls_structure_factor_coef Fsqd
_refine_ls_weighting_details 'w=1/[\s^2^(Fo^2^)] where P=(1.0000Fo^2^+0.0000Fc^2^)'
_refine_ls_weighting_scheme calc
_refine_ls_wR_factor_gt 0.0814
_refine_ls_wR_factor_ref 0.0846
_reflns_Friedel_coverage 0.000
_reflns_number_gt 3129
_reflns_number_total 4202
_reflns_threshold_expression 'I > 2\s(I)'
_cod_data_source_file ic501781h_si_001.cif
_cod_data_source_block U2Cl8(POCl3)
_cod_depositor_comments 'Adding full bibliography for 4341019--4341022.cif.'
_cod_database_code 4341022
_shelx_space_group_comment
;
The symmetry employed for this shelxl refinement is uniquely defined
by the following loop, which should always be used as a source of
symmetry information in preference to the above space-group names.
They are only intended as comments.
;
_shelxl_version_number 2013-3

loop_
_space_group_symop_operation_xyz
'x, y, z'
'-x+1/2, -y, z+1/2'
'x+1/2, -y+1/2, -z+1/2'
'-x, y+1/2, -z'
'-x, -y, -z'
'x-1/2, y, -z-1/2'
'-x-1/2, y-1/2, z-1/2'
'x, -y-1/2, z'

loop_
_atom_site_label
_atom_site_type_symbol
_atom_site_fract_x
_atom_site_fract_y
_atom_site_fract_z
_atom_site_U_iso_or_equiv
_atom_site_adp_type
_atom_site_occupancy
_atom_site_site_symmetry_order
_atom_site_calc_flag
_atom_site_refinement_flags_posn
_atom_site_refinement_flags_adp
_atom_site_refinement_flags_occupancy
U1 U 0.21991(4) 0.2500 0.85238(2) 0.00806(7) Uani 1 2 d S T P
U2 U 0.27751(4) 0.2500 0.28746(2) 0.00707(7) Uani 1 2 d S T P
Cl1 Cl 0.2117(3) 0.06252(18) 0.05810(7) 0.0252(4) Uani 1 1 d . . .
Cl2 Cl 0.2795(2) 0.55581(15) 0.25394(6) 0.0149(3) Uani 1 1 d . . .
Cl3 Cl 0.28439(19) 0.06275(14) 0.38735(6) 0.0117(2) Uani 1 1 d . . .
Cl4 Cl 0.0149(3) 0.2500 0.48062(12) 0.0318(6) Uani 1 2 d S T P
Cl5 Cl 0.0165(3) 0.2500 0.63983(11) 0.0189(4) Uani 1 2 d S T P
Cl6 Cl 0.0870(2) 0.2500 0.18607(9) 0.0128(4) Uani 1 2 d S T P
Cl7 Cl 0.4219(3) 0.2500 0.63833(11) 0.0166(4) Uani 1 2 d S T P
Cl8 Cl 0.4696(2) 0.2500 0.18312(9) 0.0113(3) Uani 1 2 d S T P
P1 P 0.2822(3) 0.2500 0.01500(10) 0.0127(4) Uani 1 2 d S T P
O1 O 0.7246(8) 0.2500 0.5448(3) 0.0141(11) Uani 1 2 d S T P

loop_
_atom_site_aniso_label
_atom_site_aniso_U_11
_atom_site_aniso_U_22
_atom_site_aniso_U_33
_atom_site_aniso_U_23
_atom_site_aniso_U_13
_atom_site_aniso_U_12
U1 0.00838(13) 0.00666(12) 0.00916(13) 0.000 -0.00022(11) 0.000
U2 0.00621(12) 0.00600(11) 0.00900(13) 0.000 -0.00004(10) 0.000
Cl1 0.0449(11) 0.0147(6) 0.0160(7) 0.0039(5) 0.0077(7) -0.0001(6)
Cl2 0.0275(7) 0.0075(5) 0.0097(6) 0.0005(4) 0.0001(6) 0.0002(5)
Cl3 0.0182(6) 0.0071(5) 0.0098(5) 0.0006(4) 0.0012(5) -0.0001(5)
Cl4 0.0179(12) 0.0569(18) 0.0207(12) 0.000 0.0055(10) 0.000
Cl5 0.0064(9) 0.0293(11) 0.0210(11) 0.000 -0.0021(8) 0.000
Cl6 0.0086(8) 0.0200(9) 0.0097(9) 0.000 -0.0001(7) 0.000
Cl7 0.0116(9) 0.0154(9) 0.0228(11) 0.000 0.0017(8) 0.000
Cl8 0.0074(8) 0.0181(8) 0.0084(8) 0.000 -0.0001(6) 0.000
P1 0.0163(10) 0.0117(8) 0.0100(9) 0.000 0.0017(9) 0.000
O1 0.012(3) 0.013(2) 0.017(3) 0.000 0.004(2) 0.000

loop_
_atom_type_symbol
_atom_type_description
_atom_type_scat_dispersion_real
_atom_type_scat_dispersion_imag
_atom_type_scat_source
Cl Cl 0.1484 0.1585 'International Tables Vol C Tables 4.2.6.8 and 6.1.1.4'
O O 0.0106 0.0060 'International Tables Vol C Tables 4.2.6.8 and 6.1.1.4'
P P 0.1023 0.0942 'International Tables Vol C Tables 4.2.6.8 and 6.1.1.4'
U U -9.6767 9.6646 'International Tables Vol C Tables 4.2.6.8 and 6.1.1.4'

loop_
_geom_angle_atom_site_label_1
_geom_angle_atom_site_label_2
_geom_angle_atom_site_label_3
_geom_angle
_geom_angle_site_symmetry_1
_geom_angle_site_symmetry_3
O1 U1 Cl5 84.94(17) 6_557 6_657
O1 U1 Cl7 86.10(17) 6_557 6_557
Cl5 U1 Cl7 171.04(8) 6_657 6_557
O1 U1 Cl3 72.98(3) 6_557 7_666
Cl5 U1 Cl3 89.55(4) 6_657 7_666
Cl7 U1 Cl3 87.82(4) 6_557 7_666
O1 U1 Cl3 72.98(3) 6_557 2
Cl5 U1 Cl3 89.55(4) 6_657 2
Cl7 U1 Cl3 87.82(4) 6_557 2
Cl3 U1 Cl3 145.89(6) 7_666 2
O1 U1 Cl2 144.24(3) 6_557 7_656
Cl5 U1 Cl2 93.22(6) 6_657 7_656
Cl7 U1 Cl2 94.05(6) 6_557 7_656
Cl3 U1 Cl2 142.78(4) 7_666 7_656
Cl3 U1 Cl2 71.29(4) 2 7_656
O1 U1 Cl2 144.24(3) 6_557 2_565
Cl5 U1 Cl2 93.22(6) 6_657 2_565
Cl7 U1 Cl2 94.05(6) 6_557 2_565
Cl3 U1 Cl2 71.29(4) 7_666 2_565
Cl3 U1 Cl2 142.78(4) 2 2_565
Cl2 U1 Cl2 71.50(5) 7_656 2_565
Cl2 U2 Cl2 146.56(6) . 8_565
Cl2 U2 Cl6 93.40(4) . 6_656
Cl2 U2 Cl6 93.40(4) 8_565 6_656
Cl2 U2 Cl8 94.50(4) . 6_556
Cl2 U2 Cl8 94.50(4) 8_565 6_556
Cl6 U2 Cl8 152.27(6) 6_656 6_556
Cl2 U2 Cl3 141.06(4) . .
Cl2 U2 Cl3 72.34(4) 8_565 .
Cl6 U2 Cl3 78.01(5) 6_656 .
Cl8 U2 Cl3 79.17(5) 6_556 .
Cl2 U2 Cl3 72.34(4) . 8_565
Cl2 U2 Cl3 141.06(4) 8_565 8_565
Cl6 U2 Cl3 78.01(5) 6_656 8_565
Cl8 U2 Cl3 79.17(5) 6_556 8_565
Cl3 U2 Cl3 68.73(5) . 8_565
Cl2 U2 Cl6 76.51(3) . .
Cl2 U2 Cl6 76.51(3) 8_565 .
Cl6 U2 Cl6 137.70(5) 6_656 .
Cl8 U2 Cl6 70.03(6) 6_556 .
Cl3 U2 Cl6 133.73(4) . .
Cl3 U2 Cl6 133.73(4) 8_565 .
Cl2 U2 Cl8 76.00(3) . .
Cl2 U2 Cl8 76.00(3) 8_565 .
Cl6 U2 Cl8 69.10(6) 6_656 .
Cl8 U2 Cl8 138.63(5) 6_556 .
Cl3 U2 Cl8 132.24(4) . .
Cl3 U2 Cl8 132.24(4) 8_565 .
Cl6 U2 Cl8 68.60(5) . .
U2 Cl2 U1 109.04(5) . 2_564
U1 Cl3 U2 107.32(5) 2_554 .
U2 Cl6 U2 111.44(7) 6_556 .
U2 Cl8 U2 109.42(7) 6_656 .
O1 P1 Cl1 112.17(17) 6_556 .
O1 P1 Cl1 112.17(17) 6_556 8_565
Cl1 P1 Cl1 107.42(15) . 8_565
O1 P1 Cl4 112.4(3) 6_556 6_656
Cl1 P1 Cl4 106.14(12) . 6_656
Cl1 P1 Cl4 106.14(12) 8_565 6_656
P1 O1 U1 161.5(4) 6_656 6_657

loop_
_geom_bond_atom_site_label_1
_geom_bond_atom_site_label_2
_geom_bond_distance
_geom_bond_site_symmetry_2
U1 O1 2.366(7) 6_557
U1 Cl5 2.510(2) 6_657
U1 Cl7 2.524(2) 6_557
U1 Cl3 2.7475(12) 7_666
U1 Cl3 2.7475(12) 2
U1 Cl2 2.7915(14) 7_656
U1 Cl2 2.7915(14) 2_565
U2 Cl2 2.6818(13) .
U2 Cl2 2.6818(13) 8_565
U2 Cl6 2.682(2) 6_656
U2 Cl8 2.685(2) 6_556
U2 Cl3 2.7860(13) .
U2 Cl3 2.7860(13) 8_565
U2 Cl6 2.833(2) .
U2 Cl8 2.897(2) .
Cl1 P1 1.954(2) .
Cl2 U1 2.7914(14) 2_564
Cl3 U1 2.7475(12) 2_554
Cl4 P1 1.967(4) 6_556
Cl5 U1 2.510(2) 6_557
Cl6 U2 2.682(2) 6_556
Cl7 U1 2.524(2) 6_657
Cl8 U2 2.685(2) 6_656
P1 O1 1.460(7) 6_556
P1 Cl1 1.954(2) 8_565
P1 Cl4 1.967(4) 6_656
O1 P1 1.460(7) 6_656
O1 U1 2.366(7) 6_657
